data_4026194
loop_
_publ_author_name
'Irina P. Romanova'
'Andrey V. Bogdanov'
'Vladimir F. Mironov'
'Gulnara R. Shaikhutdinova'
'Olga A. Larionova'
'Shamil K. Latypov'
'Alsu A. Balandina'
'Dmitry G. Yakhvarov'
'Aidar T. Gubaidullin'
'Alina F. Saifina'
'Oleg G. Sinyashin'

_publ_contact_author
;
 Structure Determination:

 Dr. Aidar T. Gubaidullin
 Institute of Organic &
 Physical Chemistry
 Arbuzov Str.8
 420088 Kazan
 Russia

 Alina F. Saifina
 Institute of Organic &
 Physical Chemistry
 Arbuzov Str.8
 420088 Kazan
 Russia
;
_publ_contact_author_email aidar@iopc.knc.ru
_publ_contact_author_fax
;
007 / 843 / 2732253
;
_publ_contact_author_phone
;   
007 / 843 / 2727573
;
_publ_section_title
;
 Deoxygenation of Some \a-Dicarbonyl Compounds by
 Tris(diethylamino)phosphine in the Presence of Fullerene C60
;
_journal_name_full 'Journal of Organic Chemistry'
_journal_page_first 2548
_journal_page_last 2557
_journal_paper_doi 10.1021/jo102332e
_journal_volume 76
_journal_year 2011
_chemical_formula_moiety 'C69 H7 N O, C H Cl3'
_chemical_formula_sum 'C70 H8 Cl3 N O'
_chemical_formula_weight 985.12
_chemical_name_systematic
;
 ?
;
_space_group_IT_number 14
_symmetry_cell_setting monoclinic
_symmetry_Int_Tables_number 14
_symmetry_space_group_name_Hall '-P 2ybc'
_symmetry_space_group_name_H-M 'P 1 21/c 1'
_atom_sites_solution_hydrogens geom
_atom_sites_solution_primary direct
_atom_sites_solution_secondary difmap
_audit_creation_method SHELXL-97
_cell_angle_alpha 90.00
_cell_angle_beta 91.4570(10)
_cell_angle_gamma 90.00
_cell_formula_units_Z 4
_cell_length_a 10.1957(11)
_cell_length_b 19.914(2)
_cell_length_c 18.513(2)
_cell_measurement_reflns_used 9957
_cell_measurement_temperature 296(2)
_cell_measurement_theta_max 28.44
_cell_measurement_theta_min 2.20
_cell_volume 3757.6(7)
_computing_cell_refinement 'Bruker SMART'
_computing_data_collection 'Bruker SMART'
_computing_data_reduction 'Bruker SAINT'
_computing_molecular_graphics 'Bruker SHELXTL'
_computing_publication_material 'Bruker SHELXTL'
_computing_structure_refinement 'SHELXL-97 (Sheldrick, 1997)'
_computing_structure_solution 'Bruker SHELXTL'
_diffrn_ambient_temperature 296(2)
_diffrn_measured_fraction_theta_full 0.99
_diffrn_measured_fraction_theta_max 0.970
_diffrn_measurement_device_type 'CCD area detector'
_diffrn_measurement_method 'phi and omega scans'
_diffrn_radiation_monochromator graphite
_diffrn_radiation_source 'fine-focus sealed tube'
_diffrn_radiation_type MoK\a
_diffrn_radiation_wavelength 0.71073
_diffrn_reflns_av_R_equivalents 0.0507
_diffrn_reflns_av_sigmaI/netI 0.0380
_diffrn_reflns_limit_h_max 13
_diffrn_reflns_limit_h_min -13
_diffrn_reflns_limit_k_max 26
_diffrn_reflns_limit_k_min -26
_diffrn_reflns_limit_l_max 23
_diffrn_reflns_limit_l_min -24
_diffrn_reflns_number 60049
_diffrn_reflns_theta_full 28.00
_diffrn_reflns_theta_max 28.00
_diffrn_reflns_theta_min 2.05
_exptl_absorpt_coefficient_mu 0.308
_exptl_absorpt_correction_T_max 0.9758
_exptl_absorpt_correction_T_min 0.8814
_exptl_absorpt_correction_type multi-scan
_exptl_absorpt_process_details
; 
G.M. Sheldrick (1998a). SADABS v.2.01, Bruker.
Siemens Area Detector Absorption Correction Program.
Bruker AXS. Madison. Wisconsin. USA
;
_exptl_crystal_colour black
_exptl_crystal_density_diffrn 1.741
_exptl_crystal_description prism
_exptl_crystal_F_000 1976
_exptl_crystal_size_max 0.42
_exptl_crystal_size_mid 0.33
_exptl_crystal_size_min 0.08
_refine_diff_density_max 0.299
_refine_diff_density_min -0.328
_refine_diff_density_rms 0.042
_refine_ls_extinction_method none
_refine_ls_goodness_of_fit_ref 1.026
_refine_ls_hydrogen_treatment constr
_refine_ls_matrix_type full
_refine_ls_number_parameters 706
_refine_ls_number_reflns 8809
_refine_ls_number_restraints 6
_refine_ls_restrained_S_all 1.028
_refine_ls_R_factor_all 0.0949
_refine_ls_R_factor_gt 0.0518
_refine_ls_shift/su_max 0.000
_refine_ls_shift/su_mean 0.000
_refine_ls_structure_factor_coef Fsqd
_refine_ls_weighting_details 'calc w=1/[\s^2^(Fo^2^)+(0.0511P)^2^+1.4788P] where P=(Fo^2^+2Fc^2^)/3'
_refine_ls_weighting_scheme calc
_refine_ls_wR_factor_gt 0.1063
_refine_ls_wR_factor_ref 0.1242
_reflns_number_gt 5618
_reflns_number_total 8809
_reflns_threshold_expression >2sigma(I)
_cod_data_source_file jo102332e_si_003.cif
_cod_data_source_block 15
_cod_original_sg_symbol_H-M 'P 21/c'
_cod_database_code 4026194

loop_
_symmetry_equiv_pos_as_xyz
'x, y, z'
'-x, y+1/2, -z+1/2'
'-x, -y, -z'
'x, -y-1/2, z-1/2'

loop_
_atom_site_label
_atom_site_type_symbol
_atom_site_fract_x
_atom_site_fract_y
_atom_site_fract_z
_atom_site_U_iso_or_equiv
_atom_site_adp_type
_atom_site_occupancy
_atom_site_symmetry_multiplicity
_atom_site_calc_flag
_atom_site_refinement_flags
_atom_site_disorder_assembly
_atom_site_disorder_group
C1 C 0.10766(17) 0.13567(10) 0.80996(10) 0.0293(4) Uani 1 1 d . . .
C2 C 0.21048(18) 0.10760(9) 0.86840(10) 0.0288(4) Uani 1 1 d . . .
C3 C 0.28359(19) 0.04633(10) 0.84717(10) 0.0311(4) Uani 1 1 d . . .
C4 C 0.2573(2) 0.01197(9) 0.78424(12) 0.0355(5) Uani 1 1 d . . .
C5 C 0.16277(19) 0.03800(10) 0.73009(11) 0.0350(5) Uani 1 1 d . . .
C6 C 0.09798(17) 0.09750(10) 0.74097(11) 0.0324(4) Uani 1 1 d . . .
C7 C 0.08537(18) 0.14513(12) 0.68261(11) 0.0396(5) Uani 1 1 d . . .
C8 C 0.10345(19) 0.21192(11) 0.71196(12) 0.0394(5) Uani 1 1 d . . .
C9 C 0.12727(19) 0.20698(10) 0.78863(11) 0.0338(5) Uani 1 1 d . . .
C10 C 0.2189(2) 0.24836(10) 0.82123(12) 0.0390(5) Uani 1 1 d . . .
C11 C 0.3134(2) 0.22240(11) 0.87511(11) 0.0375(5) Uani 1 1 d . . .
C12 C 0.3130(2) 0.15595(11) 0.89436(10) 0.0340(5) Uani 1 1 d . . .
C13 C 0.4354(2) 0.12004(12) 0.90146(10) 0.0400(5) Uani 1 1 d . . .
C14 C 0.4178(2) 0.05334(11) 0.87241(11) 0.0399(5) Uani 1 1 d . . .
C15 C 0.5190(2) 0.02209(12) 0.83599(14) 0.0476(6) Uani 1 1 d . . .
C16 C 0.4906(2) -0.01544(11) 0.77112(15) 0.0499(6) Uani 1 1 d . . .
C17 C 0.3622(2) -0.01984(10) 0.74577(13) 0.0444(6) Uani 1 1 d . . .
C18 C 0.3334(3) -0.01382(11) 0.66892(14) 0.0500(6) Uani 1 1 d . . .
C19 C 0.2116(2) 0.02211(11) 0.65937(12) 0.0446(6) Uani 1 1 d . . .
C20 C 0.1945(2) 0.06701(13) 0.60240(12) 0.0502(6) Uani 1 1 d . . .
C21 C 0.1305(2) 0.12977(13) 0.61431(12) 0.0474(6) Uani 1 1 d . . .
C22 C 0.1957(2) 0.18106(15) 0.57240(12) 0.0518(6) Uani 1 1 d . . .
C23 C 0.2122(2) 0.24497(13) 0.60036(13) 0.0509(6) Uani 1 1 d . . .
C24 C 0.1653(2) 0.26083(12) 0.67142(13) 0.0481(6) Uani 1 1 d . . .
C25 C 0.2585(2) 0.30526(11) 0.70642(14) 0.0479(6) Uani 1 1 d . . .
C26 C 0.2856(2) 0.29886(10) 0.77953(14) 0.0462(6) Uani 1 1 d . . .
C27 C 0.4189(2) 0.30440(11) 0.80699(13) 0.0474(6) Uani 1 1 d . . .
C28 C 0.4366(2) 0.25691(11) 0.86551(12) 0.0453(6) Uani 1 1 d . . .
C29 C 0.5544(2) 0.22350(13) 0.87535(12) 0.0493(6) Uani 1 1 d . . .
C30 C 0.5543(2) 0.15317(13) 0.89313(11) 0.0480(6) Uani 1 1 d . . .
C31 C 0.6597(2) 0.12066(15) 0.85499(13) 0.0525(7) Uani 1 1 d . . .
C32 C 0.6424(2) 0.05702(14) 0.82715(14) 0.0528(7) Uani 1 1 d . . .
C33 C 0.6906(2) 0.04055(14) 0.75632(16) 0.0580(7) Uani 1 1 d . . .
C34 C 0.5967(2) -0.00444(12) 0.72150(17) 0.0561(7) Uani 1 1 d . . .
C35 C 0.5686(3) 0.00149(12) 0.64819(17) 0.0590(7) Uani 1 1 d . . .
C36 C 0.4358(3) -0.00363(12) 0.62102(15) 0.0561(7) Uani 1 1 d . . .
C37 C 0.4172(3) 0.04415(13) 0.56176(13) 0.0578(7) Uani 1 1 d . . .
C38 C 0.3002(3) 0.07830(14) 0.55290(12) 0.0555(7) Uani 1 1 d . . .
C39 C 0.3001(3) 0.14853(15) 0.53445(12) 0.0549(7) Uani 1 1 d . . .
C40 C 0.4191(3) 0.18196(14) 0.52582(12) 0.0543(7) Uani 1 1 d . . .
C41 C 0.4360(2) 0.24880(13) 0.55486(12) 0.0500(6) Uani 1 1 d . . .
C42 C 0.3355(2) 0.27973(12) 0.59133(14) 0.0515(6) Uani 1 1 d . . .
C43 C 0.3643(2) 0.31710(11) 0.65665(14) 0.0498(6) Uani 1 1 d . . .
C44 C 0.4918(3) 0.32227(10) 0.68282(14) 0.0492(6) Uani 1 1 d . . .
C45 C 0.5207(3) 0.31600(11) 0.75980(14) 0.0495(6) Uani 1 1 d . . .
C46 C 0.6433(2) 0.28063(12) 0.76942(14) 0.0503(6) Uani 1 1 d . . .
C47 C 0.6609(2) 0.23512(14) 0.82573(13) 0.0525(7) Uani 1 1 d . . .
C48 C 0.7259(2) 0.17204(15) 0.81362(14) 0.0550(7) Uani 1 1 d . . .
C49 C 0.7717(2) 0.15640(14) 0.74569(15) 0.0541(7) Uani 1 1 d . . .
C50 C 0.7534(2) 0.08938(14) 0.71618(16) 0.0569(7) Uani 1 1 d . . .
C51 C 0.7251(2) 0.09550(13) 0.63978(15) 0.0536(6) Uani 1 1 d . . .
C52 C 0.6343(3) 0.05263(13) 0.60609(15) 0.0565(7) Uani 1 1 d . . .
C53 C 0.5414(3) 0.07851(13) 0.55307(13) 0.0559(7) Uani 1 1 d . . .
C54 C 0.5420(3) 0.14593(14) 0.53546(12) 0.0520(6) Uani 1 1 d . . .
C55 C 0.6354(2) 0.19058(13) 0.57040(12) 0.0474(6) Uani 1 1 d . . .
C56 C 0.5704(2) 0.25418(12) 0.58215(13) 0.0476(6) Uani 1 1 d . . .
C57 C 0.5974(2) 0.29028(11) 0.64515(13) 0.0474(6) Uani 1 1 d . . .
C58 C 0.6912(2) 0.26457(12) 0.69828(13) 0.0483(6) Uani 1 1 d . . .
C59 C 0.7538(2) 0.20401(13) 0.68664(14) 0.0495(6) Uani 1 1 d . . .
C60 C 0.7253(2) 0.16618(13) 0.62151(14) 0.0489(6) Uani 1 1 d . . .
C61 C 0.06281(18) 0.11114(10) 0.88342(11) 0.0327(4) Uani 1 1 d . . .
C62 C 0.0191(2) 0.16247(11) 0.93831(11) 0.0368(5) Uani 1 1 d . . .
C63 C -0.1396(3) 0.16573(15) 1.03606(15) 0.0644(8) Uani 1 1 d . . .
H63A H -0.1263 0.1408 1.0800 0.097 Uiso 1 1 calc R . .
H63B H -0.2318 0.1686 1.0247 0.097 Uiso 1 1 calc R . .
H63C H -0.1043 0.2101 1.0421 0.097 Uiso 1 1 calc R . .
C64 C -0.09897(18) 0.06666(11) 0.95480(11) 0.0345(5) Uani 1 1 d . . .
C65 C -0.1889(2) 0.02135(13) 0.98185(13) 0.0481(6) Uani 1 1 d . . .
H65 H -0.2400 0.0324 1.0210 0.058 Uiso 1 1 calc R . .
C66 C -0.1999(2) -0.04062(13) 0.94882(13) 0.0499(6) Uani 1 1 d . . .
H66 H -0.2590 -0.0721 0.9660 0.060 Uiso 1 1 calc R . .
C67 C -0.1244(2) -0.05609(12) 0.89099(14) 0.0491(6) Uani 1 1 d . . .
H67 H -0.1336 -0.0981 0.8694 0.059 Uiso 1 1 calc R . .
C68 C -0.0339(2) -0.01069(11) 0.86343(13) 0.0427(5) Uani 1 1 d . . .
H68 H 0.0165 -0.0220 0.8241 0.051 Uiso 1 1 calc R . .
C69 C -0.02111(18) 0.05109(10) 0.89588(11) 0.0334(4) Uani 1 1 d . . .
N63 N -0.07418(17) 0.13218(9) 0.97802(10) 0.0404(4) Uani 1 1 d . . .
O62 O 0.05771(17) 0.21978(8) 0.94612(9) 0.0556(4) Uani 1 1 d . . .
C70 C 0.9992(2) 0.13073(13) 0.39104(15) 0.0616(7) Uani 1 1 d D . .
H70 H 1.0484 0.1715 0.4039 0.074 Uiso 1 1 calc R A 1
Cl1 Cl 0.9412(3) 0.13741(16) 0.30030(13) 0.0613(9) Uani 0.602(16) 1 d PD B 1
Cl2 Cl 1.1081(5) 0.0631(2) 0.3882(4) 0.0968(13) Uani 0.602(16) 1 d PD B 1
Cl3 Cl 0.8611(6) 0.1263(2) 0.4438(4) 0.1027(16) Uani 0.602(16) 1 d PD B 1
Cl1A Cl 0.9228(8) 0.1449(4) 0.3094(5) 0.133(3) Uani 0.398(16) 1 d PD B 2
Cl2A Cl 1.0904(8) 0.0600(3) 0.4044(6) 0.103(2) Uani 0.398(16) 1 d PD B 2
Cl3A Cl 0.8957(8) 0.1171(5) 0.4649(4) 0.141(3) Uani 0.398(16) 1 d PD B 2

loop_
_atom_site_aniso_label
_atom_site_aniso_U_11
_atom_site_aniso_U_22
_atom_site_aniso_U_33
_atom_site_aniso_U_23
_atom_site_aniso_U_13
_atom_site_aniso_U_12
C1 0.0183(9) 0.0365(11) 0.0332(10) 0.0009(8) 0.0030(7) 0.0013(8)
C2 0.0263(10) 0.0330(10) 0.0273(9) 0.0032(8) 0.0023(7) -0.0025(8)
C3 0.0306(10) 0.0305(10) 0.0325(10) 0.0119(8) 0.0045(8) -0.0029(8)
C4 0.0388(11) 0.0220(9) 0.0461(12) 0.0035(9) 0.0107(9) -0.0054(8)
C5 0.0332(11) 0.0360(11) 0.0359(11) -0.0061(9) 0.0041(9) -0.0160(9)
C6 0.0185(9) 0.0452(12) 0.0335(11) 0.0006(9) -0.0010(8) -0.0079(8)
C7 0.0177(9) 0.0626(15) 0.0382(12) 0.0090(10) -0.0073(8) -0.0022(9)
C8 0.0226(10) 0.0466(13) 0.0491(13) 0.0138(10) 0.0006(9) 0.0123(9)
C9 0.0245(10) 0.0338(10) 0.0436(12) 0.0038(9) 0.0102(8) 0.0108(8)
C10 0.0423(12) 0.0288(10) 0.0470(13) -0.0061(9) 0.0198(10) 0.0058(9)
C11 0.0429(12) 0.0400(12) 0.0303(11) -0.0141(9) 0.0127(9) -0.0086(9)
C12 0.0352(11) 0.0472(12) 0.0195(9) -0.0048(8) 0.0027(8) -0.0099(9)
C13 0.0339(11) 0.0633(14) 0.0224(10) 0.0090(10) -0.0065(8) -0.0057(10)
C14 0.0348(11) 0.0495(13) 0.0354(11) 0.0228(10) -0.0005(9) 0.0048(10)
C15 0.0345(12) 0.0498(14) 0.0585(15) 0.0305(12) 0.0010(11) 0.0157(10)
C16 0.0492(14) 0.0292(11) 0.0721(17) 0.0160(11) 0.0185(12) 0.0171(10)
C17 0.0512(14) 0.0201(10) 0.0628(15) 0.0009(10) 0.0184(11) 0.0006(9)
C18 0.0673(16) 0.0286(11) 0.0553(15) -0.0191(10) 0.0238(13) -0.0128(11)
C19 0.0473(13) 0.0426(12) 0.0442(13) -0.0201(10) 0.0070(10) -0.0213(10)
C20 0.0533(14) 0.0673(16) 0.0296(12) -0.0129(11) -0.0060(10) -0.0250(13)
C21 0.0365(12) 0.0745(17) 0.0303(11) 0.0036(11) -0.0140(9) -0.0134(11)
C22 0.0403(13) 0.0865(19) 0.0279(11) 0.0174(12) -0.0111(10) -0.0038(12)
C23 0.0428(13) 0.0645(16) 0.0450(14) 0.0286(12) -0.0060(11) 0.0097(12)
C24 0.0386(12) 0.0495(13) 0.0564(15) 0.0262(12) 0.0035(11) 0.0185(11)
C25 0.0487(14) 0.0280(11) 0.0678(16) 0.0151(11) 0.0144(12) 0.0130(10)
C26 0.0558(15) 0.0224(10) 0.0613(15) -0.0034(10) 0.0210(12) 0.0047(9)
C27 0.0585(15) 0.0290(11) 0.0556(14) -0.0167(10) 0.0190(12) -0.0140(10)
C28 0.0553(14) 0.0449(13) 0.0360(12) -0.0202(10) 0.0099(10) -0.0221(11)
C29 0.0437(14) 0.0710(17) 0.0330(12) -0.0119(11) -0.0059(10) -0.0261(12)
C30 0.0355(12) 0.0793(18) 0.0282(11) 0.0070(11) -0.0142(9) -0.0153(11)
C31 0.0216(11) 0.091(2) 0.0445(13) 0.0195(13) -0.0123(9) -0.0022(11)
C32 0.0254(11) 0.0717(18) 0.0611(16) 0.0289(14) -0.0021(10) 0.0152(11)
C33 0.0307(12) 0.0656(16) 0.0785(18) 0.0251(14) 0.0143(12) 0.0273(12)
C34 0.0454(14) 0.0385(13) 0.086(2) 0.0098(13) 0.0249(14) 0.0221(11)
C35 0.0628(17) 0.0370(13) 0.079(2) -0.0097(13) 0.0367(15) 0.0133(12)
C36 0.0725(18) 0.0364(13) 0.0609(16) -0.0253(12) 0.0287(14) -0.0062(12)
C37 0.0778(19) 0.0579(16) 0.0387(13) -0.0274(12) 0.0249(13) -0.0194(14)
C38 0.0644(17) 0.0753(18) 0.0269(12) -0.0193(12) 0.0043(11) -0.0234(14)
C39 0.0605(16) 0.0834(19) 0.0206(10) 0.0035(11) -0.0045(10) -0.0156(14)
C40 0.0619(16) 0.0784(18) 0.0230(11) 0.0088(11) 0.0067(10) -0.0100(14)
C41 0.0585(15) 0.0586(15) 0.0332(12) 0.0224(11) 0.0078(11) -0.0033(12)
C42 0.0536(15) 0.0515(14) 0.0495(14) 0.0321(12) 0.0043(12) 0.0062(11)
C43 0.0584(16) 0.0314(12) 0.0604(16) 0.0215(11) 0.0142(12) 0.0074(10)
C44 0.0611(16) 0.0254(11) 0.0619(16) 0.0084(10) 0.0197(12) -0.0101(10)
C45 0.0618(16) 0.0287(11) 0.0589(15) -0.0103(11) 0.0166(12) -0.0216(11)
C46 0.0429(13) 0.0528(14) 0.0555(15) -0.0101(12) 0.0063(11) -0.0307(11)
C47 0.0379(13) 0.0749(18) 0.0445(13) -0.0070(13) -0.0050(10) -0.0298(13)
C48 0.0247(11) 0.0854(19) 0.0543(15) 0.0093(14) -0.0120(11) -0.0140(12)
C49 0.0137(10) 0.0835(19) 0.0651(17) 0.0132(14) 0.0009(10) -0.0035(10)
C50 0.0212(11) 0.0715(17) 0.0786(19) 0.0162(15) 0.0128(11) 0.0155(11)
C51 0.0359(13) 0.0599(16) 0.0664(17) 0.0041(13) 0.0290(12) 0.0128(11)
C52 0.0557(15) 0.0493(15) 0.0664(17) -0.0112(13) 0.0382(14) 0.0090(12)
C53 0.0669(17) 0.0592(16) 0.0431(14) -0.0199(12) 0.0293(13) -0.0059(13)
C54 0.0590(16) 0.0690(17) 0.0290(12) -0.0052(11) 0.0220(11) -0.0100(13)
C55 0.0465(13) 0.0582(15) 0.0387(12) 0.0040(11) 0.0229(11) -0.0088(11)
C56 0.0500(14) 0.0509(14) 0.0428(13) 0.0155(11) 0.0178(11) -0.0109(11)
C57 0.0507(14) 0.0390(12) 0.0535(14) 0.0091(11) 0.0207(12) -0.0174(10)
C58 0.0367(12) 0.0544(14) 0.0541(14) 0.0022(12) 0.0098(11) -0.0244(11)
C59 0.0247(11) 0.0665(16) 0.0579(15) 0.0041(13) 0.0128(10) -0.0121(11)
C60 0.0316(12) 0.0614(15) 0.0549(15) 0.0032(12) 0.0244(11) -0.0029(11)
C61 0.0265(10) 0.0364(11) 0.0355(11) 0.0003(9) 0.0069(8) -0.0027(8)
C62 0.0309(11) 0.0405(12) 0.0392(12) -0.0009(9) 0.0081(9) 0.0009(9)
C63 0.0625(17) 0.0725(18) 0.0598(17) -0.0044(14) 0.0313(14) 0.0155(14)
C64 0.0243(10) 0.0473(12) 0.0319(11) 0.0112(9) -0.0014(8) 0.0023(9)
C65 0.0348(12) 0.0689(17) 0.0410(13) 0.0204(12) 0.0067(10) -0.0017(11)
C66 0.0387(13) 0.0594(15) 0.0513(14) 0.0207(12) -0.0051(11) -0.0163(11)
C67 0.0442(13) 0.0463(13) 0.0565(15) 0.0064(11) -0.0062(11) -0.0167(11)
C68 0.0374(12) 0.0453(13) 0.0452(13) 0.0020(10) 0.0012(10) -0.0098(10)
C69 0.0241(10) 0.0410(11) 0.0351(11) 0.0056(9) 0.0006(8) -0.0014(8)
N63 0.0335(10) 0.0491(11) 0.0391(10) 0.0035(8) 0.0111(8) 0.0056(8)
O62 0.0630(11) 0.0451(10) 0.0602(11) -0.0131(8) 0.0275(9) -0.0061(8)
C70 0.0496(15) 0.0525(15) 0.083(2) -0.0159(14) 0.0067(14) -0.0090(12)
Cl1 0.0578(13) 0.0577(12) 0.0684(16) 0.0091(10) -0.0005(11) -0.0123(10)
Cl2 0.0805(15) 0.0952(18) 0.114(3) -0.0046(14) -0.0112(15) 0.0499(16)
Cl3 0.106(3) 0.111(2) 0.094(3) -0.0463(15) 0.052(2) -0.0469(16)
Cl1A 0.072(3) 0.099(3) 0.225(8) 0.053(4) -0.056(3) 0.014(2)
Cl2A 0.097(3) 0.104(3) 0.104(4) -0.012(2) -0.058(3) -0.003(2)
Cl3A 0.086(3) 0.249(8) 0.089(3) -0.065(3) 0.025(3) -0.053(3)

loop_
_atom_type_symbol
_atom_type_description
_atom_type_scat_dispersion_real
_atom_type_scat_dispersion_imag
_atom_type_scat_source
C C 0.0033 0.0016 'International Tables Vol C Tables 4.2.6.8 and 6.1.1.4'
H H 0.0000 0.0000 'International Tables Vol C Tables 4.2.6.8 and 6.1.1.4'
N N 0.0061 0.0033 'International Tables Vol C Tables 4.2.6.8 and 6.1.1.4'
O O 0.0106 0.0060 'International Tables Vol C Tables 4.2.6.8 and 6.1.1.4'
Cl Cl 0.1484 0.1585 'International Tables Vol C Tables 4.2.6.8 and 6.1.1.4'

loop_
_geom_angle_atom_site_label_1
_geom_angle_atom_site_label_2
_geom_angle_atom_site_label_3
_geom_angle
C6 C1 C9 105.43(17)
C6 C1 C61 125.93(17)
C9 C1 C61 125.95(17)
C6 C1 C2 115.67(16)
C9 C1 C2 115.18(15)
C61 C1 C2 59.20(12)
C3 C2 C12 105.24(16)
C3 C2 C61 125.74(16)
C12 C2 C61 126.35(17)
C3 C2 C1 115.78(16)
C12 C2 C1 115.92(16)
C61 C2 C1 58.36(12)
C4 C3 C14 119.15(19)
C4 C3 C2 123.03(17)
C14 C3 C2 108.23(17)
C3 C4 C17 120.4(2)
C3 C4 C5 120.98(18)
C17 C4 C5 107.42(19)
C6 C5 C19 119.9(2)
C6 C5 C4 120.95(17)
C19 C5 C4 107.81(19)
C5 C6 C7 119.45(19)
C5 C6 C1 123.03(17)
C7 C6 C1 108.07(18)
C21 C7 C6 120.8(2)
C21 C7 C8 120.1(2)
C6 C7 C8 108.39(18)
C24 C8 C9 120.9(2)
C24 C8 C7 119.8(2)
C9 C8 C7 108.93(18)
C10 C9 C8 119.25(19)
C10 C9 C1 123.37(18)
C8 C9 C1 107.87(18)
C9 C10 C26 120.4(2)
C9 C10 C11 121.07(19)
C26 C10 C11 107.39(19)
C12 C11 C28 119.9(2)
C12 C11 C10 120.80(18)
C28 C11 C10 107.88(19)
C11 C12 C13 119.63(19)
C11 C12 C2 123.11(19)
C13 C12 C2 107.88(18)
C30 C13 C12 120.6(2)
C30 C13 C14 119.7(2)
C12 C13 C14 108.91(18)
C15 C14 C3 120.6(2)
C15 C14 C13 120.4(2)
C3 C14 C13 108.52(18)
C14 C15 C16 120.0(2)
C14 C15 C32 119.7(2)
C16 C15 C32 108.2(2)
C17 C16 C15 119.1(2)
C17 C16 C34 120.6(2)
C15 C16 C34 108.2(2)
C16 C17 C4 120.7(2)
C16 C17 C18 119.6(2)
C4 C17 C18 108.3(2)
C36 C18 C19 120.3(2)
C36 C18 C17 119.8(2)
C19 C18 C17 108.27(19)
C20 C19 C18 120.2(2)
C20 C19 C5 120.4(2)
C18 C19 C5 108.2(2)
C19 C20 C21 119.6(2)
C19 C20 C38 119.9(3)
C21 C20 C38 108.1(2)
C7 C21 C20 119.7(2)
C7 C21 C22 119.8(2)
C20 C21 C22 108.4(2)
C23 C22 C39 120.8(2)
C23 C22 C21 120.0(2)
C39 C22 C21 107.3(2)
C22 C23 C24 120.1(2)
C22 C23 C42 119.6(2)
C24 C23 C42 108.0(2)
C8 C24 C25 119.4(2)
C8 C24 C23 120.2(2)
C25 C24 C23 108.3(2)
C26 C25 C24 119.9(2)
C26 C25 C43 120.1(2)
C24 C25 C43 107.8(2)
C25 C26 C27 120.1(2)
C25 C26 C10 120.1(2)
C27 C26 C10 108.4(2)
C45 C27 C26 120.1(2)
C45 C27 C28 119.8(2)
C26 C27 C28 108.19(19)
C29 C28 C27 120.4(2)
C29 C28 C11 120.7(2)
C27 C28 C11 108.1(2)
C28 C29 C30 119.5(2)
C28 C29 C47 119.9(2)
C30 C29 C47 107.7(2)
C13 C30 C29 119.5(2)
C13 C30 C31 120.0(2)
C29 C30 C31 108.5(2)
C32 C31 C30 120.2(2)
C32 C31 C48 120.4(2)
C30 C31 C48 107.5(2)
C31 C32 C33 120.3(2)
C31 C32 C15 120.1(2)
C33 C32 C15 108.0(2)
C50 C33 C32 119.8(3)
C50 C33 C34 120.2(3)
C32 C33 C34 107.9(2)
C35 C34 C33 120.0(2)
C35 C34 C16 119.6(3)
C33 C34 C16 107.8(2)
C34 C35 C36 120.4(2)
C34 C35 C52 119.9(3)
C36 C35 C52 107.7(3)
C18 C36 C35 120.0(3)
C18 C36 C37 119.0(3)
C35 C36 C37 108.7(2)
C38 C37 C53 120.6(3)
C38 C37 C36 120.4(2)
C53 C37 C36 107.0(3)
C37 C38 C39 120.2(2)
C37 C38 C20 120.2(3)
C39 C38 C20 107.7(2)
C40 C39 C38 119.7(3)
C40 C39 C22 119.7(2)
C38 C39 C22 108.5(2)
C39 C40 C41 119.5(2)
C39 C40 C54 120.0(3)
C41 C40 C54 108.4(2)
C42 C41 C40 120.5(2)
C42 C41 C56 120.0(2)
C40 C41 C56 107.5(2)
C41 C42 C43 120.0(2)
C41 C42 C23 119.9(2)
C43 C42 C23 108.0(2)
C44 C43 C42 120.2(2)
C44 C43 C25 119.8(2)
C42 C43 C25 108.0(2)
C43 C44 C57 120.3(2)
C43 C44 C45 120.3(2)
C57 C44 C45 107.4(2)
C27 C45 C46 119.9(2)
C27 C45 C44 119.5(2)
C46 C45 C44 108.5(2)
C47 C46 C45 120.4(2)
C47 C46 C58 119.8(2)
C45 C46 C58 107.8(2)
C46 C47 C48 120.2(2)
C46 C47 C29 119.5(2)
C48 C47 C29 108.2(2)
C49 C48 C47 120.2(2)
C49 C48 C31 119.4(3)
C47 C48 C31 108.1(2)
C48 C49 C50 120.3(2)
C48 C49 C59 119.7(2)
C50 C49 C59 107.7(2)
C33 C50 C51 120.0(3)
C33 C50 C49 119.9(3)
C51 C50 C49 108.2(2)
C52 C51 C50 120.1(2)
C52 C51 C60 119.7(2)
C50 C51 C60 108.1(2)
C51 C52 C53 120.2(2)
C51 C52 C35 119.9(3)
C53 C52 C35 108.1(2)
C54 C53 C52 120.1(2)
C54 C53 C37 119.5(3)
C52 C53 C37 108.4(2)
C53 C54 C55 120.0(2)
C53 C54 C40 120.1(2)
C55 C54 C40 108.0(2)
C60 C55 C54 120.4(2)
C60 C55 C56 120.0(2)
C54 C55 C56 107.9(2)
C57 C56 C55 119.8(2)
C57 C56 C41 119.6(2)
C55 C56 C41 108.3(2)
C56 C57 C44 119.9(2)
C56 C57 C58 120.0(2)
C44 C57 C58 108.4(2)
C59 C58 C57 120.1(2)
C59 C58 C46 120.0(2)
C57 C58 C46 107.9(2)
C58 C59 C60 120.0(2)
C58 C59 C49 120.0(2)
C60 C59 C49 107.8(2)
C55 C60 C59 120.1(2)
C55 C60 C51 119.7(2)
C59 C60 C51 108.3(2)
C69 C61 C62 104.90(16)
C69 C61 C1 125.48(17)
C62 C61 C1 118.77(17)
C69 C61 C2 123.96(17)
C62 C61 C2 117.23(16)
C1 C61 C2 62.43(12)
O62 C62 N63 125.6(2)
O62 C62 C61 127.81(19)
N63 C62 C61 106.57(18)
N63 C63 H63A 109.5
N63 C63 H63B 109.5
H63A C63 H63B 109.5
N63 C63 H63C 109.5
H63A C63 H63C 109.5
H63B C63 H63C 109.5
C65 C64 N63 127.8(2)
C65 C64 C69 122.0(2)
N63 C64 C69 110.21(17)
C66 C65 C64 117.9(2)
C66 C65 H65 121.0
C64 C65 H65 121.0
C67 C66 C65 120.4(2)
C67 C66 H66 119.8
C65 C66 H66 119.8
C66 C67 C68 122.0(2)
C66 C67 H67 119.0
C68 C67 H67 119.0
C69 C68 C67 118.4(2)
C69 C68 H68 120.8
C67 C68 H68 120.8
C68 C69 C64 119.32(19)
C68 C69 C61 134.32(19)
C64 C69 C61 106.36(18)
C62 N63 C64 111.88(17)
C62 N63 C63 122.7(2)
C64 N63 C63 125.38(19)
Cl2A C70 Cl1A 120.1(6)
Cl2A C70 Cl3 108.9(6)
Cl1A C70 Cl3 98.5(3)
Cl1A C70 Cl2 112.1(5)
Cl3 C70 Cl2 120.2(4)
Cl2A C70 Cl3A 95.5(7)
Cl1A C70 Cl3A 116.3(4)
Cl2 C70 Cl3A 107.3(5)
Cl2A C70 Cl1 111.6(4)
Cl3 C70 Cl1 106.3(3)
Cl2 C70 Cl1 103.0(3)
Cl3A C70 Cl1 123.6(3)
Cl2A C70 H70 112.0
Cl1A C70 H70 107.3
Cl3 C70 H70 108.9
Cl2 C70 H70 108.9
Cl3A C70 H70 104.6
Cl1 C70 H70 108.9

loop_
_geom_bond_atom_site_label_1
_geom_bond_atom_site_label_2
_geom_bond_distance
C1 C6 1.487(3)
C1 C9 1.489(3)
C1 C61 1.526(3)
C1 C2 1.589(3)
C2 C3 1.488(3)
C2 C12 1.492(3)
C2 C61 1.540(3)
C3 C4 1.372(3)
C3 C14 1.442(3)
C4 C17 1.446(3)
C4 C5 1.467(3)
C5 C6 1.374(3)
C5 C19 1.447(3)
C6 C7 1.441(3)
C7 C21 1.391(3)
C7 C8 1.447(3)
C8 C24 1.391(3)
C8 C9 1.437(3)
C9 C10 1.374(3)
C10 C26 1.448(3)
C10 C11 1.463(3)
C11 C12 1.370(3)
C11 C28 1.447(3)
C12 C13 1.441(3)
C13 C30 1.392(3)
C13 C14 1.443(3)
C14 C15 1.393(3)
C15 C16 1.438(4)
C15 C32 1.451(3)
C16 C17 1.382(3)
C16 C34 1.453(3)
C17 C18 1.450(4)
C18 C36 1.402(3)
C18 C19 1.441(4)
C19 C20 1.390(3)
C20 C21 1.429(4)
C20 C38 1.450(3)
C21 C22 1.454(3)
C22 C23 1.383(4)
C22 C39 1.443(4)
C23 C24 1.446(4)
C23 C42 1.449(3)
C24 C25 1.440(4)
C25 C26 1.380(4)
C25 C43 1.456(3)
C26 C27 1.443(3)
C27 C45 1.393(3)
C27 C28 1.446(3)
C28 C29 1.381(4)
C29 C30 1.439(4)
C29 C47 1.458(3)
C30 C31 1.453(4)
C31 C32 1.378(4)
C31 C48 1.454(4)
C32 C33 1.449(4)
C33 C50 1.390(4)
C33 C34 1.450(4)
C34 C35 1.385(4)
C35 C36 1.436(4)
C35 C52 1.456(4)
C36 C37 1.461(4)
C37 C38 1.379(4)
C37 C53 1.452(4)
C38 C39 1.440(4)
C39 C40 1.397(4)
C40 C41 1.444(4)
C40 C54 1.451(4)
C41 C42 1.386(4)
C41 C56 1.452(3)
C42 C43 1.444(4)
C43 C44 1.379(4)
C44 C57 1.446(3)
C44 C45 1.454(4)
C45 C46 1.442(4)
C46 C47 1.390(4)
C46 C58 1.452(3)
C47 C48 1.441(4)
C48 C49 1.388(4)
C49 C50 1.452(4)
C49 C59 1.455(4)
C50 C51 1.441(4)
C51 C52 1.395(4)
C51 C60 1.448(4)
C52 C53 1.442(4)
C53 C54 1.382(4)
C54 C55 1.444(3)
C55 C60 1.388(3)
C55 C56 1.448(3)
C56 C57 1.391(3)
C57 C58 1.448(3)
C58 C59 1.384(4)
C59 C60 1.445(4)
C61 C69 1.492(3)
C61 C62 1.516(3)
C62 O62 1.215(3)
C62 N63 1.358(3)
C63 N63 1.443(3)
C63 H63A 0.9600
C63 H63B 0.9600
C63 H63C 0.9600
C64 C65 1.389(3)
C64 N63 1.395(3)
C64 C69 1.400(3)
C65 C66 1.381(4)
C65 H65 0.9300
C66 C67 1.370(4)
C66 H66 0.9300
C67 C68 1.398(3)
C67 H67 0.9300
C68 C69 1.374(3)
C68 H68 0.9300
C70 Cl2A 1.702(6)
C70 Cl1A 1.707(7)
C70 Cl3 1.736(4)
C70 Cl2 1.748(4)
C70 Cl3A 1.768(7)
C70 Cl1 1.772(4)
C70 H70 0.9800

loop_
_geom_torsion_atom_site_label_1
_geom_torsion_atom_site_label_2
_geom_torsion_atom_site_label_3
_geom_torsion_atom_site_label_4
_geom_torsion
C6 C1 C2 C3 -0.5(2)
C9 C1 C2 C3 -123.98(18)
C61 C1 C2 C3 117.67(18)
C6 C1 C2 C12 123.54(18)
C9 C1 C2 C12 0.0(2)
C61 C1 C2 C12 -118.33(19)
C6 C1 C2 C61 -118.13(19)
C9 C1 C2 C61 118.35(19)
C12 C2 C3 C4 -135.08(19)
C61 C2 C3 C4 62.6(3)
C1 C2 C3 C4 -5.7(3)
C12 C2 C3 C14 10.6(2)
C61 C2 C3 C14 -151.72(18)
C1 C2 C3 C14 140.00(16)
C14 C3 C4 C17 3.2(3)
C2 C3 C4 C17 145.41(19)
C14 C3 C4 C5 -135.9(2)
C2 C3 C4 C5 6.2(3)
C3 C4 C5 C6 -0.1(3)
C17 C4 C5 C6 -143.82(19)
C3 C4 C5 C19 143.44(19)
C17 C4 C5 C19 -0.3(2)
C19 C5 C6 C7 -3.3(3)
C4 C5 C6 C7 135.92(19)
C19 C5 C6 C1 -145.63(19)
C4 C5 C6 C1 -6.4(3)
C9 C1 C6 C5 134.88(19)
C61 C1 C6 C5 -62.9(3)
C2 C1 C6 C5 6.4(3)
C9 C1 C6 C7 -11.1(2)
C61 C1 C6 C7 151.09(18)
C2 C1 C6 C7 -139.60(16)
C5 C6 C7 C21 4.1(3)
C1 C6 C7 C21 151.54(18)
C5 C6 C7 C8 -140.29(18)
C1 C6 C7 C8 7.1(2)
C21 C7 C8 C24 0.4(3)
C6 C7 C8 C24 145.14(19)
C21 C7 C8 C9 -144.78(19)
C6 C7 C8 C9 -0.1(2)
C24 C8 C9 C10 -4.3(3)
C7 C8 C9 C10 140.47(19)
C24 C8 C9 C1 -151.74(19)
C7 C8 C9 C1 -7.0(2)
C6 C1 C9 C10 -134.77(19)
C61 C1 C9 C10 63.0(3)
C2 C1 C9 C10 -6.0(3)
C6 C1 C9 C8 11.0(2)
C61 C1 C9 C8 -151.16(18)
C2 C1 C9 C8 139.82(16)
C8 C9 C10 C26 3.3(3)
C1 C9 C10 C26 145.5(2)
C8 C9 C10 C11 -135.9(2)
C1 C9 C10 C11 6.3(3)
C9 C10 C11 C12 0.1(3)
C26 C10 C11 C12 -143.73(19)
C9 C10 C11 C28 143.50(19)
C26 C10 C11 C28 -0.3(2)
C28 C11 C12 C13 -3.0(3)
C10 C11 C12 C13 136.1(2)
C28 C11 C12 C2 -145.5(2)
C10 C11 C12 C2 -6.4(3)
C3 C2 C12 C11 135.32(19)
C61 C2 C12 C11 -62.5(3)
C1 C2 C12 C11 6.0(3)
C3 C2 C12 C13 -10.8(2)
C61 C2 C12 C13 151.34(18)
C1 C2 C12 C13 -140.16(17)
C11 C12 C13 C30 3.8(3)
C2 C12 C13 C30 151.35(19)
C11 C12 C13 C14 -140.35(19)
C2 C12 C13 C14 7.2(2)
C4 C3 C14 C15 -4.0(3)
C2 C3 C14 C15 -151.25(19)
C4 C3 C14 C13 140.73(19)
C2 C3 C14 C13 -6.5(2)
C30 C13 C14 C15 -0.2(3)
C12 C13 C14 C15 144.37(19)
C30 C13 C14 C3 -144.99(19)
C12 C13 C14 C3 -0.5(2)
C3 C14 C15 C16 2.4(3)
C13 C14 C15 C16 -138.3(2)
C3 C14 C15 C32 140.5(2)
C13 C14 C15 C32 -0.2(3)
C14 C15 C16 C17 0.1(3)
C32 C15 C16 C17 -142.3(2)
C14 C15 C16 C34 142.7(2)
C32 C15 C16 C34 0.3(2)
C15 C16 C17 C4 -0.8(3)
C34 C16 C17 C4 -138.8(2)
C15 C16 C17 C18 138.4(2)
C34 C16 C17 C18 0.4(3)
C3 C4 C17 C16 -0.9(3)
C5 C4 C17 C16 143.2(2)
C3 C4 C17 C18 -144.12(19)
C5 C4 C17 C18 -0.1(2)
C16 C17 C18 C36 0.0(3)
C4 C17 C18 C36 143.8(2)
C16 C17 C18 C19 -143.3(2)
C4 C17 C18 C19 0.5(2)
C36 C18 C19 C20 0.2(3)
C17 C18 C19 C20 143.3(2)
C36 C18 C19 C5 -143.8(2)
C17 C18 C19 C5 -0.7(2)
C6 C5 C19 C20 0.7(3)
C4 C5 C19 C20 -143.3(2)
C6 C5 C19 C18 144.55(19)
C4 C5 C19 C18 0.6(2)
C18 C19 C20 C21 -138.4(2)
C5 C19 C20 C21 1.2(3)
C18 C19 C20 C38 -0.7(3)
C5 C19 C20 C38 138.9(2)
C6 C7 C21 C20 -2.3(3)
C8 C7 C21 C20 138.1(2)
C6 C7 C21 C22 -140.5(2)
C8 C7 C21 C22 -0.1(3)
C19 C20 C21 C7 -0.3(3)
C38 C20 C21 C7 -142.5(2)
C19 C20 C21 C22 142.1(2)
C38 C20 C21 C22 -0.1(2)
C7 C21 C22 C23 -0.3(3)
C20 C21 C22 C23 -142.7(2)
C7 C21 C22 C39 142.7(2)
C20 C21 C22 C39 0.3(2)
C39 C22 C23 C24 -137.6(2)
C21 C22 C23 C24 0.4(3)
C39 C22 C23 C42 0.1(3)
C21 C22 C23 C42 138.1(2)
C9 C8 C24 C25 2.5(3)
C7 C8 C24 C25 -138.5(2)
C9 C8 C24 C23 140.7(2)
C7 C8 C24 C23 -0.3(3)
C22 C23 C24 C8 -0.1(3)
C42 C23 C24 C8 -142.1(2)
C22 C23 C24 C25 142.2(2)
C42 C23 C24 C25 0.2(2)
C8 C24 C25 C26 0.1(3)
C23 C24 C25 C26 -142.5(2)
C8 C24 C25 C43 142.6(2)
C23 C24 C25 C43 -0.1(2)
C24 C25 C26 C27 138.3(2)
C43 C25 C26 C27 0.5(3)
C24 C25 C26 C10 -1.1(3)
C43 C25 C26 C10 -138.9(2)
C9 C10 C26 C25 -0.7(3)
C11 C10 C26 C25 143.4(2)
C9 C10 C26 C27 -144.3(2)
C11 C10 C26 C27 -0.2(2)
C25 C26 C27 C45 -0.2(3)
C10 C26 C27 C45 143.4(2)
C25 C26 C27 C28 -143.0(2)
C10 C26 C27 C28 0.6(2)
C45 C27 C28 C29 0.7(3)
C26 C27 C28 C29 143.6(2)
C45 C27 C28 C11 -143.7(2)
C26 C27 C28 C11 -0.8(2)
C12 C11 C28 C29 0.2(3)
C10 C11 C28 C29 -143.6(2)
C12 C11 C28 C27 144.5(2)
C10 C11 C28 C27 0.7(2)
C27 C28 C29 C30 -138.0(2)
C11 C28 C29 C30 1.9(3)
C27 C28 C29 C47 -1.2(3)
C11 C28 C29 C47 138.8(2)
C12 C13 C30 C29 -1.7(3)
C14 C13 C30 C29 138.7(2)
C12 C13 C30 C31 -140.1(2)
C14 C13 C30 C31 0.3(3)
C28 C29 C30 C13 -1.2(3)
C47 C29 C30 C13 -142.7(2)
C28 C29 C30 C31 141.5(2)
C47 C29 C30 C31 0.0(2)
C13 C30 C31 C32 -0.1(3)
C29 C30 C31 C32 -142.6(2)
C13 C30 C31 C48 142.8(2)
C29 C30 C31 C48 0.4(2)
C30 C31 C32 C33 138.4(2)
C48 C31 C32 C33 0.2(3)
C30 C31 C32 C15 -0.2(3)
C48 C31 C32 C15 -138.4(2)
C14 C15 C32 C31 0.3(3)
C16 C15 C32 C31 142.9(2)
C14 C15 C32 C33 -142.8(2)
C16 C15 C32 C33 -0.3(2)
C31 C32 C33 C50 -0.5(3)
C15 C32 C33 C50 142.6(2)
C31 C32 C33 C34 -143.0(2)
C15 C32 C33 C34 0.1(2)
C50 C33 C34 C35 -0.5(3)
C32 C33 C34 C35 141.8(2)
C50 C33 C34 C16 -142.2(2)
C32 C33 C34 C16 0.1(3)
C17 C16 C34 C35 -0.2(3)
C15 C16 C34 C35 -142.2(2)
C17 C16 C34 C33 141.7(2)
C15 C16 C34 C33 -0.3(2)
C33 C34 C35 C36 -137.7(2)
C16 C34 C35 C36 -0.4(3)
C33 C34 C35 C52 0.5(3)
C16 C34 C35 C52 137.7(2)
C19 C18 C36 C35 138.3(2)
C17 C18 C36 C35 -0.6(3)
C19 C18 C36 C37 0.4(3)
C17 C18 C36 C37 -138.5(2)
C34 C35 C36 C18 0.8(3)
C52 C35 C36 C18 -141.7(2)
C34 C35 C36 C37 142.6(2)
C52 C35 C36 C37 0.0(3)
C18 C36 C37 C38 -0.4(3)
C35 C36 C37 C38 -142.6(2)
C18 C36 C37 C53 142.4(2)
C35 C36 C37 C53 0.2(3)
C53 C37 C38 C39 0.4(3)
C36 C37 C38 C39 138.2(2)
C53 C37 C38 C20 -137.9(2)
C36 C37 C38 C20 0.0(3)
C19 C20 C38 C37 0.6(3)
C21 C20 C38 C37 142.6(2)
C19 C20 C38 C39 -142.2(2)
C21 C20 C38 C39 -0.2(2)
C37 C38 C39 C40 -0.2(3)
C20 C38 C39 C40 142.6(2)
C37 C38 C39 C22 -142.5(2)
C20 C38 C39 C22 0.3(3)
C23 C22 C39 C40 0.0(3)
C21 C22 C39 C40 -142.6(2)
C23 C22 C39 C38 142.2(2)
C21 C22 C39 C38 -0.4(2)
C38 C39 C40 C41 -138.2(2)
C22 C39 C40 C41 -0.2(3)
C38 C39 C40 C54 0.0(3)
C22 C39 C40 C54 138.0(2)
C39 C40 C41 C42 0.2(3)
C54 C40 C41 C42 -142.3(2)
C39 C40 C41 C56 142.9(2)
C54 C40 C41 C56 0.4(2)
C40 C41 C42 C43 137.8(2)
C56 C41 C42 C43 -0.2(3)
C40 C41 C42 C23 -0.2(3)
C56 C41 C42 C23 -138.2(2)
C22 C23 C42 C41 0.0(3)
C24 C23 C42 C41 142.3(2)
C22 C23 C42 C43 -142.5(2)
C24 C23 C42 C43 -0.2(2)
C41 C42 C43 C44 0.2(3)
C23 C42 C43 C44 142.6(2)
C41 C42 C43 C25 -142.3(2)
C23 C42 C43 C25 0.2(2)
C26 C25 C43 C44 -0.4(3)
C24 C25 C43 C44 -142.6(2)
C26 C25 C43 C42 142.2(2)
C24 C25 C43 C42 -0.1(2)
C42 C43 C44 C57 -0.1(3)
C25 C43 C44 C57 138.0(2)
C42 C43 C44 C45 -138.1(2)
C25 C43 C44 C45 0.0(3)
C26 C27 C45 C46 -138.5(2)
C28 C27 C45 C46 0.0(3)
C26 C27 C45 C44 -0.2(3)
C28 C27 C45 C44 138.3(2)
C43 C44 C45 C27 0.3(3)
C57 C44 C45 C27 -142.4(2)
C43 C44 C45 C46 142.9(2)
C57 C44 C45 C46 0.2(2)
C27 C45 C46 C47 -0.2(3)
C44 C45 C46 C47 -142.7(2)
C27 C45 C46 C58 142.3(2)
C44 C45 C46 C58 -0.1(2)
C45 C46 C47 C48 137.9(2)
C58 C46 C47 C48 -0.3(3)
C45 C46 C47 C29 -0.2(3)
C58 C46 C47 C29 -138.4(2)
C28 C29 C47 C46 1.0(3)
C30 C29 C47 C46 142.3(2)
C28 C29 C47 C48 -141.7(2)
C30 C29 C47 C48 -0.3(2)
C46 C47 C48 C49 0.2(3)
C29 C47 C48 C49 142.5(2)
C46 C47 C48 C31 -141.8(2)
C29 C47 C48 C31 0.6(2)
C32 C31 C48 C49 0.0(3)
C30 C31 C48 C49 -142.9(2)
C32 C31 C48 C47 142.3(2)
C30 C31 C48 C47 -0.6(2)
C47 C48 C49 C50 -137.6(2)
C31 C48 C49 C50 0.2(3)
C47 C48 C49 C59 0.0(3)
C31 C48 C49 C59 137.7(2)
C32 C33 C50 C51 -137.7(2)
C34 C33 C50 C51 0.1(3)
C32 C33 C50 C49 0.6(3)
C34 C33 C50 C49 138.5(2)
C48 C49 C50 C33 -0.5(3)
C59 C49 C50 C33 -142.5(2)
C48 C49 C50 C51 142.3(2)
C59 C49 C50 C51 0.2(2)
C33 C50 C51 C52 0.2(3)
C49 C50 C51 C52 -142.4(2)
C33 C50 C51 C60 142.5(2)
C49 C50 C51 C60 -0.2(2)
C50 C51 C52 C53 138.2(2)
C60 C51 C52 C53 0.3(3)
C50 C51 C52 C35 -0.3(3)
C60 C51 C52 C35 -138.2(2)
C34 C35 C52 C51 -0.1(3)
C36 C35 C52 C51 142.8(2)
C34 C35 C52 C53 -143.0(2)
C36 C35 C52 C53 -0.2(3)
C51 C52 C53 C54 0.0(3)
C35 C52 C53 C54 142.8(2)
C51 C52 C53 C37 -142.5(2)
C35 C52 C53 C37 0.3(3)
C38 C37 C53 C54 -0.3(3)
C36 C37 C53 C54 -143.0(2)
C38 C37 C53 C52 142.5(2)
C36 C37 C53 C52 -0.3(3)
C52 C53 C54 C55 -0.2(3)
C37 C53 C54 C55 138.2(2)
C52 C53 C54 C40 -138.4(2)
C37 C53 C54 C40 0.0(3)
C39 C40 C54 C53 0.1(3)
C41 C40 C54 C53 142.4(2)
C39 C40 C54 C55 -142.5(2)
C41 C40 C54 C55 -0.1(2)
C53 C54 C55 C60 0.3(3)
C40 C54 C55 C60 142.9(2)
C53 C54 C55 C56 -142.8(2)
C40 C54 C55 C56 -0.2(2)
C60 C55 C56 C57 -0.7(3)
C54 C55 C56 C57 142.5(2)
C60 C55 C56 C41 -142.8(2)
C54 C55 C56 C41 0.4(2)
C42 C41 C56 C57 0.3(3)
C40 C41 C56 C57 -142.6(2)
C42 C41 C56 C55 142.4(2)
C40 C41 C56 C55 -0.5(2)
C55 C56 C57 C44 -138.0(2)
C41 C56 C57 C44 -0.2(3)
C55 C56 C57 C58 0.7(3)
C41 C56 C57 C58 138.6(2)
C43 C44 C57 C56 0.1(3)
C45 C44 C57 C56 142.8(2)
C43 C44 C57 C58 -142.9(2)
C45 C44 C57 C58 -0.2(2)
C56 C57 C58 C59 -0.2(3)
C44 C57 C58 C59 142.7(2)
C56 C57 C58 C46 -142.8(2)
C44 C57 C58 C46 0.1(2)
C47 C46 C58 C59 0.2(3)
C45 C46 C58 C59 -142.7(2)
C47 C46 C58 C57 142.8(2)
C45 C46 C58 C57 0.0(2)
C57 C58 C59 C60 -0.2(3)
C46 C58 C59 C60 137.9(2)
C57 C58 C59 C49 -138.1(2)
C46 C58 C59 C49 0.0(3)
C48 C49 C59 C58 -0.1(3)
C50 C49 C59 C58 142.2(2)
C48 C49 C59 C60 -142.5(2)
C50 C49 C59 C60 -0.2(2)
C54 C55 C60 C59 -138.3(2)
C56 C55 C60 C59 0.3(3)
C54 C55 C60 C51 0.0(3)
C56 C55 C60 C51 138.6(2)
C58 C59 C60 C55 0.2(3)
C49 C59 C60 C55 142.6(2)
C58 C59 C60 C51 -142.3(2)
C49 C59 C60 C51 0.1(2)
C52 C51 C60 C55 -0.2(3)
C50 C51 C60 C55 -142.7(2)
C52 C51 C60 C59 142.5(2)
C50 C51 C60 C59 0.0(2)
C6 C1 C61 C69 -12.7(3)
C9 C1 C61 C69 145.97(19)
C2 C1 C61 C69 -113.7(2)
C6 C1 C61 C62 -151.41(18)
C9 C1 C61 C62 7.2(3)
C2 C1 C61 C62 107.59(19)
C6 C1 C61 C2 101.0(2)
C9 C1 C61 C2 -100.3(2)
C3 C2 C61 C69 15.2(3)
C12 C2 C61 C69 -143.4(2)
C1 C2 C61 C69 116.0(2)
C3 C2 C61 C62 149.28(19)
C12 C2 C61 C62 -9.4(3)
C1 C2 C61 C62 -110.00(19)
C3 C2 C61 C1 -100.7(2)
C12 C2 C61 C1 100.6(2)
C69 C61 C62 O62 -177.3(2)
C1 C61 C62 O62 -31.1(3)
C2 C61 C62 O62 40.8(3)
C69 C61 C62 N63 2.4(2)
C1 C61 C62 N63 148.62(17)
C2 C61 C62 N63 -139.52(18)
N63 C64 C65 C66 178.0(2)
C69 C64 C65 C66 0.1(3)
C64 C65 C66 C67 -0.3(3)
C65 C66 C67 C68 0.3(4)
C66 C67 C68 C69 0.1(3)
C67 C68 C69 C64 -0.3(3)
C67 C68 C69 C61 179.2(2)
C65 C64 C69 C68 0.2(3)
N63 C64 C69 C68 -177.96(18)
C65 C64 C69 C61 -179.42(18)
N63 C64 C69 C61 2.4(2)
C62 C61 C69 C68 177.6(2)
C1 C61 C69 C68 34.3(3)
C2 C61 C69 C68 -43.9(3)
C62 C61 C69 C64 -2.9(2)
C1 C61 C69 C64 -146.11(18)
C2 C61 C69 C64 135.73(19)
O62 C62 N63 C64 178.7(2)
C61 C62 N63 C64 -1.0(2)
O62 C62 N63 C63 -0.2(4)
C61 C62 N63 C63 -179.9(2)
C65 C64 N63 C62 -178.9(2)
C69 C64 N63 C62 -0.9(2)
C65 C64 N63 C63 -0.1(3)
C69 C64 N63 C63 178.0(2)
